data_4323616
loop_
_publ_author_name
'Katrina M. Miranda'
'Xianhui Bu'
'Ivan Lorkovi\'c'
'Peter C. Ford'

_publ_section_title
;
 Synthesis and Structural Characterization of Several Ruthenium Porphyrin
 Nitrosyl Complexes
;
_journal_name_full 'Inorganic Chemistry'
_journal_page_first 4838
_journal_page_last 4848
_journal_paper_doi 10.1021/ic970065b
_journal_volume 36
_journal_year 1997
_chemical_formula_sum 'C44 H29 N5 O2 Ru'
_chemical_formula_weight 760.79
_chemical_name_systematic
; 
 ? 
;
_space_group_IT_number 87
_symmetry_cell_setting tetragonal
_symmetry_space_group_name_Hall '-I 4'
_symmetry_space_group_name_H-M 'I 4/m'
_atom_sites_solution_hydrogens geom
_atom_sites_solution_primary direct
_atom_sites_solution_secondary difmap
_audit_creation_method SHELXL
_cell_angle_alpha 90.00
_cell_angle_beta 90.00
_cell_angle_gamma 90.00
_cell_formula_units_Z 2
_cell_length_a 13.5423(4)
_cell_length_b 13.5423(4)
_cell_length_c 9.7150(4)
_cell_measurement_temperature 293(2)
_cell_volume 1781.67(10)
_computing_structure_refinement 'SHELXL-93 (Sheldrick, 1993)'
_computing_structure_solution 'SHELXS-86 (Sheldrick, 1990)'
_diffrn_ambient_temperature 293(2)
_diffrn_radiation_monochromator graphite
_diffrn_radiation_source 'fine-focus sealed tube'
_diffrn_radiation_type MoK\a
_diffrn_radiation_wavelength 0.71073
_diffrn_reflns_av_R_equivalents 0.0442
_diffrn_reflns_av_sigmaI/netI 0.0296
_diffrn_reflns_limit_h_max 17
_diffrn_reflns_limit_h_min -18
_diffrn_reflns_limit_k_max 15
_diffrn_reflns_limit_k_min -18
_diffrn_reflns_limit_l_max 12
_diffrn_reflns_limit_l_min -11
_diffrn_reflns_number 4795
_diffrn_reflns_theta_max 24.98
_diffrn_reflns_theta_min 2.13
_exptl_absorpt_coefficient_mu 0.486
_exptl_crystal_density_diffrn 1.418
_exptl_crystal_F_000 776
_refine_diff_density_max 0.382
_refine_diff_density_min -0.318
_refine_diff_density_rms 0.057
_refine_ls_extinction_method none
_refine_ls_goodness_of_fit_all 1.282
_refine_ls_goodness_of_fit_obs 1.290
_refine_ls_matrix_type full
_refine_ls_number_parameters 83
_refine_ls_number_reflns 838
_refine_ls_number_restraints 3
_refine_ls_restrained_S_all 1.285
_refine_ls_restrained_S_obs 1.293
_refine_ls_R_factor_all 0.0414
_refine_ls_R_factor_obs 0.0392
_refine_ls_shift/esd_max 0.001
_refine_ls_shift/esd_mean 0.000
_refine_ls_structure_factor_coef Fsqd
_refine_ls_weighting_details 'w=1/[\s^2^(Fo^2^)+(0.0197P)^2^+4.9725P] where P=(Fo^2^+2Fc^2^)/3'
_refine_ls_weighting_scheme calc
_refine_ls_wR_factor_all 0.0933
_refine_ls_wR_factor_obs 0.0922
_reflns_number_observed 811
_reflns_number_total 838
_reflns_observed_criterion >2sigma(I)
_cod_data_source_file ic970065b_2.cif
_cod_data_source_block Ru(TPP)(NO)(OH)
_cod_depositor_comments
;
The following automatic conversions were performed:

'_refine_ls_weighting_scheme' value 'calc
w=1/[\s^2^(Fo^2^)+(0.0197P)^2^+4.9725P] where P=(Fo^2^+2Fc^2^)/3' was
changed to 'calc'. New tag '_refine_ls_weighting_details' was
created. The value of the new tag was set to
'w=1/[\s^2^(Fo^2^)+(0.0197P)^2^+4.9725P] where P=(Fo^2^+2Fc^2^)/3'.

Automatic conversion script
Id: cif_fix_values 3143 2015-03-26 13:38:13Z robertas 
;
_cod_database_code 4323616

loop_
_symmetry_equiv_pos_as_xyz
'x, y, z'
'-x, -y, z'
'-y, x, z'
'y, -x, z'
'x+1/2, y+1/2, z+1/2'
'-x+1/2, -y+1/2, z+1/2'
'-y+1/2, x+1/2, z+1/2'
'y+1/2, -x+1/2, z+1/2'
'-x, -y, -z'
'x, y, -z'
'y, -x, -z'
'-y, x, -z'
'-x+1/2, -y+1/2, -z+1/2'
'x+1/2, y+1/2, -z+1/2'
'y+1/2, -x+1/2, -z+1/2'
'-y+1/2, x+1/2, -z+1/2'

loop_
_atom_site_aniso_label
_atom_site_aniso_U_11
_atom_site_aniso_U_22
_atom_site_aniso_U_33
_atom_site_aniso_U_23
_atom_site_aniso_U_13
_atom_site_aniso_U_12
Ru1 0.0305(3) 0.0305(3) 0.0400(5) 0.000 0.000 0.000
N1 0.032(2) 0.033(2) 0.050(3) 0.000 0.000 0.000(2)
C1 0.034(3) 0.039(3) 0.051(3) 0.000 0.000 0.007(2)
C2 0.042(3) 0.033(3) 0.068(4) 0.000 0.000 0.011(2)
C3 0.050(3) 0.034(3) 0.068(4) 0.000 0.000 -0.002(2)
C4 0.039(3) 0.034(3) 0.048(3) 0.000 0.000 -0.003(2)
C5 0.032(3) 0.040(3) 0.050(3) 0.000 0.000 0.006(2)
C6 0.036(3) 0.036(3) 0.052(3) 0.000 0.000 0.004(2)
C7 0.068(3) 0.109(4) 0.062(3) -0.014(3) -0.008(3) 0.039(3)
C8 0.069(3) 0.112(4) 0.089(4) -0.023(3) 0.009(3) 0.042(3)
C9 0.035(3) 0.044(3) 0.119(6) 0.000 0.000 0.009(3)

loop_
_atom_site_label
_atom_site_type_symbol
_atom_site_fract_x
_atom_site_fract_y
_atom_site_fract_z
_atom_site_U_iso_or_equiv
_atom_site_thermal_displace_type
_atom_site_occupancy
_atom_site_calc_flag
_atom_site_refinement_flags
_atom_site_disorder_group
Ru1 Ru 0.0000 0.0000 0.0000 0.0337(3) Uani 1 d SD .
N1 N -0.0376(3) 0.1466(3) 0.0000 0.0381(10) Uani 1 d S .
C1 C -0.1328(4) 0.1844(4) 0.0000 0.0414(12) Uani 1 d S .
C2 C -0.1257(4) 0.2908(4) 0.0000 0.0476(14) Uani 1 d S .
H2 H -0.1783(4) 0.3349(4) 0.0000 0.031(12) Uiso 1 calc SR .
C3 C -0.0300(4) 0.3144(4) 0.0000 0.0509(14) Uani 1 d S .
H3 H -0.0045(4) 0.3782(4) 0.0000 0.048(15) Uiso 1 calc SR .
C4 C 0.0266(4) 0.2256(4) 0.0000 0.0405(12) Uani 1 d S .
C5 C -0.2194(3) 0.1294(4) 0.0000 0.0405(12) Uani 1 d S .
C6 C -0.3148(4) 0.1859(4) 0.0000 0.0416(12) Uani 1 d S .
C7 C -0.3592(3) 0.2129(4) 0.1194(5) 0.080(2) Uani 1 d . .
H7 H -0.3306(3) 0.1951(4) 0.2028(5) 0.096(18) Uiso 1 calc R .
C8 C -0.4466(4) 0.2665(4) 0.1193(6) 0.090(2) Uani 1 d . .
H8 H -0.4759(4) 0.2842(4) 0.2023(6) 0.135(24) Uiso 1 calc R .
C9 C -0.4891(4) 0.2930(4) 0.0000 0.066(2) Uani 1 d S .
H9 H -0.5474(4) 0.3293(4) 0.0000 0.101(25) Uiso 1 calc SR .
N2 N 0.0000 0.0000 0.1777(9) 0.091(14) Uiso 0.50 d SPD .
O1 O 0.0000 0.0000 0.2990(11) 0.074(4) Uiso 0.50 d SPD .
O2 O 0.0000 0.0000 -0.1928(12) 0.022(4) Uiso 0.50 d SPD .
H21 H -0.0487(119) -0.0122(295) -0.2452(183) 0.034 Uiso 0.13 d PD .

loop_
_atom_type_symbol
_atom_type_description
_atom_type_scat_dispersion_real
_atom_type_scat_dispersion_imag
_atom_type_scat_source
C C 0.0033 0.0016 'International Tables Vol C Tables 4.2.6.8 and 6.1.1.4'
H H 0.0000 0.0000 'International Tables Vol C Tables 4.2.6.8 and 6.1.1.4'
N N 0.0061 0.0033 'International Tables Vol C Tables 4.2.6.8 and 6.1.1.4'
O O 0.0106 0.0060 'International Tables Vol C Tables 4.2.6.8 and 6.1.1.4'
Ru Ru -1.2594 0.8363 'International Tables Vol C Tables 4.2.6.8 and 6.1.1.4'

loop_
_geom_angle_atom_site_label_1
_geom_angle_atom_site_label_2
_geom_angle_atom_site_label_3
_geom_angle
_geom_angle_site_symmetry_1
_geom_angle_site_symmetry_3
_geom_angle_publ_flag
N2 Ru1 N2 180.0 . 9 ?
N2 Ru1 O2 0.0 . 9 ?
N2 Ru1 O2 180.0 9 9 ?
N2 Ru1 O2 180.0 . . ?
N2 Ru1 O2 0.0 9 . ?
O2 Ru1 O2 180.0 9 . ?
N2 Ru1 N1 90.0 . . ?
N2 Ru1 N1 90.0 9 . ?
O2 Ru1 N1 90.0 9 . ?
O2 Ru1 N1 90.0 . . ?
N2 Ru1 N1 90.0 . 3 ?
N2 Ru1 N1 90.0 9 3 ?
O2 Ru1 N1 90.0 9 3 ?
O2 Ru1 N1 90.0 . 3 ?
N1 Ru1 N1 90.0 . 3 ?
N2 Ru1 N1 90.0 . 9 ?
N2 Ru1 N1 90.0 9 9 ?
O2 Ru1 N1 90.0 9 9 ?
O2 Ru1 N1 90.0 . 9 ?
N1 Ru1 N1 180.0 . 9 ?
N1 Ru1 N1 90.0 3 9 ?
N2 Ru1 N1 90.0 . 11 ?
N2 Ru1 N1 90.0 9 11 ?
O2 Ru1 N1 90.0 9 11 ?
O2 Ru1 N1 90.0 . 11 ?
N1 Ru1 N1 90.0 . 11 ?
N1 Ru1 N1 180.0 3 11 ?
N1 Ru1 N1 90.0 9 11 ?
C4 N1 C1 107.5(4) . . ?
C4 N1 Ru1 126.5(3) . . ?
C1 N1 Ru1 126.0(3) . . ?
N1 C1 C5 126.0(5) . . ?
N1 C1 C2 107.8(4) . . ?
C5 C1 C2 126.2(4) . . ?
C3 C2 C1 107.7(5) . . ?
C3 C2 H2 126.1(3) . . ?
C1 C2 H2 126.1(3) . . ?
C2 C3 C4 108.6(5) . . ?
C2 C3 H3 125.7(3) . . ?
C4 C3 H3 125.7(3) . . ?
N1 C4 C5 125.7(4) . 11 ?
N1 C4 C3 108.4(4) . . ?
C5 C4 C3 125.9(5) 11 . ?
C1 C5 C4 125.8(4) . 3 ?
C1 C5 C6 117.0(4) . . ?
C4 C5 C6 117.2(4) 3 . ?
C7 C6 C7 117.6(5) 10 . ?
C7 C6 C5 121.2(3) 10 . ?
C7 C6 C5 121.2(3) . . ?
C6 C7 C8 121.2(5) . . ?
C6 C7 H7 119.4(3) . . ?
C8 C7 H7 119.4(3) . . ?
C9 C8 C7 120.4(5) . . ?
C9 C8 H8 119.8(3) . . ?
C7 C8 H8 119.8(3) . . ?
C8 C9 C8 119.3(6) . 10 ?
C8 C9 H9 120.3(3) . . ?
C8 C9 H9 120.3(3) 10 . ?
O2 N2 O1 0.013(3) 9 . ?
O2 N2 Ru1 179.987(2) 9 . ?
O1 N2 Ru1 180.0 . . ?
O2 O1 N2 0.0 9 . ?
N2 O2 O1 179.986(5) 9 9 ?
N2 O2 Ru1 0.013(3) 9 . ?
O1 O2 Ru1 180.0 9 . ?
N2 O2 H21 126.8(100) 9 . ?
O1 O2 H21 53.2(100) 9 . ?
Ru1 O2 H21 126.8(100) . . ?

loop_
_geom_bond_atom_site_label_1
_geom_bond_atom_site_label_2
_geom_bond_distance
_geom_bond_site_symmetry_2
_geom_bond_publ_flag
Ru1 N2 1.726(9) . ?
Ru1 N2 1.726(9) 9 ?
Ru1 O2 1.873(11) 9 ?
Ru1 O2 1.873(11) . ?
Ru1 N1 2.050(4) . ?
Ru1 N1 2.050(4) 3 ?
Ru1 N1 2.050(4) 9 ?
Ru1 N1 2.050(4) 11 ?
N1 C4 1.377(6) . ?
N1 C1 1.387(6) . ?
C1 C5 1.389(7) . ?
C1 C2 1.443(7) . ?
C2 C3 1.334(7) . ?
C2 H2 0.93 . ?
C3 C4 1.427(7) . ?
C3 H3 0.93 . ?
C4 C5 1.396(7) 11 ?
C5 C4 1.396(7) 3 ?
C5 C6 1.502(7) . ?
C6 C7 1.356(5) 10 ?
C6 C7 1.356(5) . ?
C7 C8 1.389(6) . ?
C7 H7 0.93 . ?
C8 C9 1.343(6) . ?
C8 H8 0.93 . ?
C9 C8 1.343(6) 10 ?
C9 H9 0.93 . ?
N2 O2 0.15(2) 9 ?
N2 O1 1.179(9) . ?
O1 O2 1.031(15) 9 ?
O2 N2 0.15(2) 9 ?
O2 O1 1.031(15) 9 ?
O2 H21 0.850(11) . ?
